data_7021987
loop_
_publ_author_name
'Hashem, Emtithal'
'Lorusso, Giulia'
'Evangelisti, Marco'
'McCabe, Thomas'
'Schulzke, Carola'
'Platts, James A.'
'Baker, Robert J.'

_publ_section_title
;
 Fingerprinting the oxidation state of U(iv) by emission spectroscopy.
;
_journal_issue 41
_journal_name_full 'Dalton transactions (Cambridge, England : 2003)'
_journal_page_first 14677
_journal_page_last 14680
_journal_paper_doi 10.1039/c3dt52151f
_journal_volume 42
_journal_year 2013
_chemical_formula_sum 'C33 H36 N10 S5 U'
_chemical_formula_weight 971.05
_chemical_name_systematic
;
 ?
;
_space_group_crystal_system monoclinic
_space_group_IT_number 14
_space_group_name_Hall '-P 2ybc'
_space_group_name_H-M_alt 'P 1 21/c 1'
_symmetry_space_group_name_Hall '-P 2ybc'
_symmetry_space_group_name_H-M 'P 1 21/c 1'
_atom_sites_solution_hydrogens geom
_audit_creation_method SHELXL-2013
_cell_angle_alpha 90
_cell_angle_beta 103.810(2)
_cell_angle_gamma 90
_cell_formula_units_Z 4
_cell_length_a 14.2687(6)
_cell_length_b 18.5947(9)
_cell_length_c 15.3116(7)
_cell_measurement_temperature 100(2)
_cell_volume 3945.1(3)
_computing_cell_refinement 'Bruker Apex2'
_computing_data_collection 'Bruker Apex2'
_computing_data_reduction 'Bruker Apex2'
_computing_molecular_graphics 'Bruker Apex2'
_computing_publication_material 'Bruker Apex2 and Mercury'
_computing_structure_refinement 'SHELXL-2013 (Sheldrick, 2013)'
_computing_structure_solution 'SHELXS-97 (Sheldrick, 2008)'
_diffrn_ambient_temperature 100(2)
_diffrn_measured_fraction_theta_full 0.900
_diffrn_measured_fraction_theta_max 0.943
_diffrn_measurement_device_type 'Bruker Apex2'
_diffrn_measurement_method 'omega and phi scans'
_diffrn_radiation_monochromator graphite
_diffrn_radiation_type CuK\a
_diffrn_radiation_wavelength 1.54178
_diffrn_reflns_av_R_equivalents 0.0448
_diffrn_reflns_av_unetI/netI 0.0506
_diffrn_reflns_Laue_measured_fraction_full 0.900
_diffrn_reflns_Laue_measured_fraction_max 0.943
_diffrn_reflns_limit_h_max 16
_diffrn_reflns_limit_h_min -17
_diffrn_reflns_limit_k_max 21
_diffrn_reflns_limit_k_min -22
_diffrn_reflns_limit_l_max 17
_diffrn_reflns_limit_l_min -14
_diffrn_reflns_number 20737
_diffrn_reflns_point_group_measured_fraction_full 0.900
_diffrn_reflns_point_group_measured_fraction_max 0.943
_diffrn_reflns_theta_full 25.000
_diffrn_reflns_theta_max 66.942
_diffrn_reflns_theta_min 3.189
_diffrn_source 'fine-focus sealed tube'
_exptl_absorpt_coefficient_mu 14.354
_exptl_absorpt_correction_T_max 0.7529
_exptl_absorpt_correction_T_min 0.3656
_exptl_absorpt_correction_type multi-scan
_exptl_absorpt_process_details 'bruker Apex2'
_exptl_crystal_colour yellow
_exptl_crystal_density_diffrn 1.635
_exptl_crystal_description plate
_exptl_crystal_F_000 1904
_exptl_crystal_size_max 0.40
_exptl_crystal_size_mid 0.20
_exptl_crystal_size_min 0.15
_refine_diff_density_max 2.267
_refine_diff_density_min -2.180
_refine_diff_density_rms 0.266
_refine_ls_extinction_coef 0.00060(4)
_refine_ls_extinction_expression Fc^*^=kFc[1+0.001xFc^2^\l^3^/sin(2\q)]^-1/4^
_refine_ls_extinction_method SHELXL
_refine_ls_goodness_of_fit_ref 1.131
_refine_ls_hydrogen_treatment constr
_refine_ls_matrix_type full
_refine_ls_number_parameters 441
_refine_ls_number_reflns 6619
_refine_ls_number_restraints 0
_refine_ls_restrained_S_all 1.131
_refine_ls_R_factor_all 0.0420
_refine_ls_R_factor_gt 0.0416
_refine_ls_shift/su_max 0.001
_refine_ls_shift/su_mean 0.000
_refine_ls_structure_factor_coef Fsqd
_refine_ls_weighting_details 'w=1/[\s^2^(Fo^2^)+(0.0658P)^2^+5.7258P] where P=(Fo^2^+2Fc^2^)/3'
_refine_ls_weighting_scheme calc
_refine_ls_wR_factor_gt 0.1047
_refine_ls_wR_factor_ref 0.1052
_reflns_Friedel_coverage 0.000
_reflns_number_gt 6507
_reflns_number_total 6619
_reflns_threshold_expression 'I > 2\s(I)'
_cod_data_source_file c3dt52151f.txt
_cod_data_source_block shelx
_cod_database_code 7021987
_shelx_space_group_comment
;
The symmetry employed for this shelxl refinement is uniquely defined
by the following loop, which should always be used as a source of
symmetry information in preference to the above space-group names.
They are only intended as comments.
;
_shelxl_version_number 2013-3

loop_
_space_group_symop_operation_xyz
'x, y, z'
'-x, y+1/2, -z+1/2'
'-x, -y, -z'
'x, -y-1/2, z-1/2'

loop_
_atom_site_label
_atom_site_type_symbol
_atom_site_fract_x
_atom_site_fract_y
_atom_site_fract_z
_atom_site_U_iso_or_equiv
_atom_site_adp_type
_atom_site_occupancy
_atom_site_site_symmetry_order
_atom_site_calc_flag
_atom_site_refinement_flags_posn
_atom_site_refinement_flags_adp
U4 U 0.84385(2) 0.42060(2) 0.22414(2) 0.01110(11) Uani 1 1 d . .
S10 S 0.70625(8) 0.63651(6) 0.02977(8) 0.0222(3) Uani 1 1 d . .
S11 S 1.20618(8) 0.47436(8) 0.27686(9) 0.0268(3) Uani 1 1 d . .
S17 S 1.10874(8) 0.23518(6) 0.32686(8) 0.0230(3) Uani 1 1 d . .
S21 S 0.56718(10) 0.53081(8) 0.34363(11) 0.0397(3) Uani 1 1 d . .
S22 S 0.63831(10) 0.18623(7) 0.19733(9) 0.0307(3) Uani 1 1 d . .
N18 N 0.9037(3) 0.4027(2) 0.0749(3) 0.0166(8) Uani 1 1 d . .
N19 N 0.7145(3) 0.4100(2) 0.0700(3) 0.0147(8) Uani 1 1 d . .
N20 N 0.8785(2) 0.5187(2) 0.3522(2) 0.0135(7) Uani 1 1 d . .
N21 N 0.8632(3) 0.3793(2) 0.3915(3) 0.0172(8) Uani 1 1 d . .
N22 N 1.0060(3) 0.4700(2) 0.2535(3) 0.0201(8) Uani 1 1 d . .
N23 N 0.8133(3) 0.5345(2) 0.1449(3) 0.0174(8) Uani 1 1 d . .
N33 N 0.9530(3) 0.3210(2) 0.2458(3) 0.0279(10) Uani 1 1 d . .
N38 N 0.6970(2) 0.4604(2) 0.2635(3) 0.0165(6) Uani 1 1 d . .
N39 N 0.7464(3) 0.3124(2) 0.2156(3) 0.0223(9) Uani 1 1 d . .
C48 C 0.5486(4) 0.4192(2) -0.0086(4) 0.0226(12) Uani 1 1 d . .
H48 H 0.4825 0.4185 -0.0067 0.027 Uiso 1 1 calc R U
C49 C 0.6200(4) 0.4095(3) 0.0690(4) 0.0205(10) Uani 1 1 d . .
H49 H 0.6016 0.4022 0.1241 0.025 Uiso 1 1 calc R U
C50 C 0.7399(4) 0.4188(2) -0.0093(4) 0.0157(10) Uani 1 1 d . .
C51 C 0.6706(4) 0.4298(3) -0.0904(4) 0.0229(11) Uani 1 1 d . .
H51 H 0.6897 0.4370 -0.1450 0.027 Uiso 1 1 calc R U
C52 C 0.5740(4) 0.4299(3) -0.0892(4) 0.0232(11) Uani 1 1 d . .
H52 H 0.5258 0.4372 -0.1432 0.028 Uiso 1 1 calc R U
C53 C 0.8443(4) 0.4124(2) -0.0067(4) 0.0157(11) Uani 1 1 d . .
C54 C 0.9976(3) 0.3902(3) 0.0791(4) 0.0224(10) Uani 1 1 d . .
H54 H 1.0401 0.3818 0.1362 0.027 Uiso 1 1 calc R U
C55 C 1.0346(4) 0.3890(3) 0.0024(4) 0.0294(12) Uani 1 1 d . .
H55 H 1.1013 0.3803 0.0075 0.035 Uiso 1 1 calc R U
C56 C 0.9736(4) 0.4004(4) -0.0798(4) 0.0365(14) Uani 1 1 d . .
H56 H 0.9974 0.4007 -0.1327 0.044 Uiso 1 1 calc R U
C57 C 0.8772(5) 0.4116(3) -0.0848(5) 0.0332(15) Uani 1 1 d . .
H57 H 0.8335 0.4187 -0.1415 0.040 Uiso 1 1 calc R U
C58 C 0.8874(4) 0.6280(3) 0.4794(3) 0.0237(10) Uani 1 1 d . .
H58 H 0.8890 0.6652 0.5221 0.028 Uiso 1 1 calc R U
C59 C 0.9033(3) 0.6428(3) 0.3945(3) 0.0197(10) Uani 1 1 d . .
H59 H 0.9177 0.6903 0.3787 0.024 Uiso 1 1 calc R U
C60 C 0.8975(4) 0.5870(2) 0.3342(4) 0.0156(10) Uani 1 1 d . .
H60 H 0.9076 0.5975 0.2765 0.019 Uiso 1 1 calc R U
C61 C 0.8694(4) 0.5575(3) 0.4994(4) 0.0223(10) Uani 1 1 d . .
H61 H 0.8590 0.5460 0.5568 0.027 Uiso 1 1 calc R U
C62 C 0.8664(3) 0.5034(3) 0.4360(3) 0.0154(9) Uani 1 1 d . .
C63 C 0.8550(4) 0.4270(2) 0.4562(4) 0.0158(11) Uani 1 1 d . .
C64 C 0.8422(4) 0.4045(3) 0.5392(4) 0.0250(11) Uani 1 1 d . .
H64 H 0.8328 0.4390 0.5821 0.030 Uiso 1 1 calc R U
C65 C 0.8431(4) 0.3325(3) 0.5593(3) 0.0276(11) Uani 1 1 d . .
H65 H 0.8350 0.3167 0.6160 0.033 Uiso 1 1 calc R U
C66 C 0.8560(4) 0.2833(3) 0.4950(4) 0.0258(11) Uani 1 1 d . .
H66 H 0.8592 0.2332 0.5076 0.031 Uiso 1 1 calc R U
C67 C 0.8641(3) 0.3086(3) 0.4129(3) 0.0225(10) Uani 1 1 d . .
H67 H 0.8707 0.2745 0.3685 0.027 Uiso 1 1 calc R U
C68 C 0.7682(4) 0.5772(2) 0.0976(4) 0.0157(11) Uani 1 1 d . .
C69 C 1.0905(3) 0.4721(3) 0.2632(3) 0.0170(9) Uani 1 1 d . .
C93 C 1.0182(3) 0.2846(3) 0.2784(3) 0.0192(10) Uani 1 1 d . .
C123 C 0.6433(3) 0.4901(3) 0.2974(3) 0.0165(6) Uani 1 1 d . .
C124 C 0.7010(3) 0.2596(3) 0.2079(3) 0.0182(10) Uani 1 1 d . .
N36 N 0.4364(3) 0.3055(2) 0.3316(3) 0.0179(8) Uani 1 1 d . .
C110 C 0.3828(5) 0.3283(3) 0.4773(4) 0.0363(13) Uani 1 1 d . .
H11A H 0.3241 0.3003 0.4533 0.054 Uiso 1 1 calc R U
H11B H 0.3685 0.3672 0.5154 0.054 Uiso 1 1 calc R U
H11C H 0.4326 0.2969 0.5132 0.054 Uiso 1 1 calc R U
C111 C 0.4186(4) 0.3599(3) 0.4008(4) 0.0257(11) Uani 1 1 d . .
H11D H 0.4796 0.3859 0.4260 0.031 Uiso 1 1 calc R U
H11E H 0.3708 0.3956 0.3695 0.031 Uiso 1 1 calc R U
C112 C 0.5061(3) 0.2480(3) 0.3772(4) 0.0248(11) Uani 1 1 d . .
H11F H 0.4745 0.2198 0.4170 0.030 Uiso 1 1 calc R U
H11G H 0.5180 0.2148 0.3303 0.030 Uiso 1 1 calc R U
C113 C 0.6024(4) 0.2742(3) 0.4322(4) 0.0347(13) Uani 1 1 d . .
H11H H 0.6372 0.2986 0.3928 0.052 Uiso 1 1 calc R U
H11I H 0.6404 0.2331 0.4612 0.052 Uiso 1 1 calc R U
H11J H 0.5920 0.3078 0.4783 0.052 Uiso 1 1 calc R U
C114 C 0.4147(4) 0.3991(4) 0.2063(4) 0.0327(12) Uani 1 1 d . .
H11K H 0.3557 0.3754 0.1727 0.049 Uiso 1 1 calc R U
H11L H 0.4480 0.4212 0.1640 0.049 Uiso 1 1 calc R U
H11M H 0.3980 0.4363 0.2453 0.049 Uiso 1 1 calc R U
C115 C 0.4806(4) 0.3439(3) 0.2633(4) 0.0257(10) Uani 1 1 d . .
H11N H 0.5405 0.3682 0.2957 0.031 Uiso 1 1 calc R U
H11O H 0.4986 0.3075 0.2230 0.031 Uiso 1 1 calc R U
C116 C 0.3411(3) 0.2699(3) 0.2859(4) 0.0260(11) Uani 1 1 d . .
H11P H 0.3199 0.2397 0.3309 0.031 Uiso 1 1 calc R U
H11Q H 0.2921 0.3080 0.2669 0.031 Uiso 1 1 calc R U
C117 C 0.3430(4) 0.2244(4) 0.2064(5) 0.0452(16) Uani 1 1 d . .
H11R H 0.3575 0.2545 0.1588 0.068 Uiso 1 1 calc R U
H11S H 0.2800 0.2015 0.1845 0.068 Uiso 1 1 calc R U
H11T H 0.3928 0.1874 0.2237 0.068 Uiso 1 1 calc R U

loop_
_atom_site_aniso_label
_atom_site_aniso_U_11
_atom_site_aniso_U_22
_atom_site_aniso_U_33
_atom_site_aniso_U_23
_atom_site_aniso_U_13
_atom_site_aniso_U_12
U4 0.00330(13) 0.01638(14) 0.01344(15) -0.00001(4) 0.00167(8) 0.00094(4)
S10 0.0097(5) 0.0277(6) 0.0261(6) 0.0037(5) -0.0023(4) 0.0031(4)
S11 0.0060(5) 0.0493(8) 0.0252(6) 0.0100(5) 0.0037(4) 0.0032(5)
S17 0.0146(5) 0.0237(6) 0.0292(7) -0.0005(4) 0.0023(5) 0.0069(4)
S21 0.0308(7) 0.0438(8) 0.0515(9) -0.0182(6) 0.0239(6) 0.0031(6)
S22 0.0350(7) 0.0257(6) 0.0359(7) -0.0068(5) 0.0178(6) -0.0122(5)
N18 0.0101(18) 0.0202(17) 0.021(2) -0.0054(16) 0.0059(16) -0.0024(15)
N19 0.0078(19) 0.0203(18) 0.015(2) -0.0014(14) 0.0011(16) 0.0006(14)
N20 0.0057(16) 0.0224(19) 0.0123(19) -0.0019(15) 0.0019(14) -0.0020(13)
N21 0.0097(17) 0.0222(19) 0.018(2) 0.0026(15) -0.0004(14) 0.0010(14)
N22 0.0104(19) 0.030(2) 0.019(2) -0.0056(16) 0.0022(15) -0.0027(15)
N23 0.0130(17) 0.0200(19) 0.017(2) -0.0004(16) 0.0001(15) -0.0009(15)
N33 0.019(2) 0.027(2) 0.041(3) 0.011(2) 0.0145(19) 0.0118(18)
N38 0.0061(12) 0.0265(14) 0.0164(15) -0.0016(12) 0.0017(10) -0.0035(10)
N39 0.020(2) 0.018(2) 0.027(2) 0.0005(16) 0.0030(17) -0.0049(17)
C48 0.010(2) 0.025(3) 0.029(3) -0.0048(17) -0.005(2) -0.0016(16)
C49 0.010(2) 0.024(2) 0.028(3) -0.0067(19) 0.004(2) -0.0018(17)
C50 0.012(2) 0.014(2) 0.020(3) -0.0011(15) 0.003(2) 0.0010(14)
C51 0.028(3) 0.021(2) 0.017(3) -0.0007(17) 0.001(2) -0.0012(19)
C52 0.017(3) 0.024(2) 0.022(3) -0.0001(19) -0.007(2) -0.0006(18)
C53 0.014(3) 0.016(2) 0.020(3) 0.0013(17) 0.010(2) 0.0031(16)
C54 0.010(2) 0.027(3) 0.032(3) -0.009(2) 0.0089(19) 0.0010(18)
C55 0.019(2) 0.033(3) 0.043(3) 0.001(2) 0.020(2) 0.005(2)
C56 0.037(3) 0.043(3) 0.040(4) 0.012(3) 0.031(3) 0.014(3)
C57 0.037(4) 0.042(3) 0.025(3) 0.013(2) 0.015(3) 0.011(2)
C58 0.022(2) 0.029(3) 0.017(2) -0.006(2) -0.0012(19) 0.001(2)
C59 0.010(2) 0.024(2) 0.022(2) -0.0036(19) -0.0017(18) -0.0008(17)
C60 0.012(2) 0.021(2) 0.013(3) -0.0008(16) 0.002(2) -0.0026(16)
C61 0.023(3) 0.030(3) 0.013(3) -0.002(2) 0.002(2) 0.001(2)
C62 0.0060(18) 0.028(2) 0.011(2) 0.0004(18) -0.0018(16) 0.0024(17)
C63 0.005(2) 0.027(3) 0.013(3) 0.0025(17) -0.0031(19) 0.0015(16)
C64 0.018(3) 0.035(3) 0.021(3) 0.001(2) 0.005(2) -0.005(2)
C65 0.022(2) 0.037(3) 0.023(3) 0.011(2) 0.004(2) -0.003(2)
C66 0.022(2) 0.028(3) 0.025(3) 0.010(2) 0.002(2) -0.004(2)
C67 0.018(2) 0.021(2) 0.026(3) 0.0063(19) 0.0016(19) 0.0016(18)
C68 0.006(2) 0.023(3) 0.019(3) -0.0068(17) 0.005(2) -0.0060(16)
C69 0.014(2) 0.028(2) 0.008(2) 0.0009(17) 0.0009(17) 0.0025(17)
C93 0.017(2) 0.020(2) 0.026(3) -0.0015(19) 0.015(2) -0.0023(19)
C123 0.0061(12) 0.0265(14) 0.0164(15) -0.0016(12) 0.0017(10) -0.0035(10)
C124 0.012(2) 0.027(3) 0.016(2) -0.0006(18) 0.0028(17) 0.0026(19)
N36 0.0071(17) 0.0241(19) 0.023(2) 0.0001(15) 0.0040(15) -0.0012(14)
C110 0.044(3) 0.040(3) 0.031(3) -0.006(2) 0.020(3) -0.002(3)
C111 0.025(2) 0.024(2) 0.029(3) -0.001(2) 0.008(2) 0.0007(19)
C112 0.015(2) 0.025(2) 0.035(3) 0.006(2) 0.006(2) 0.0038(18)
C113 0.017(2) 0.042(3) 0.037(3) 0.009(2) -0.009(2) 0.004(2)
C114 0.024(3) 0.047(3) 0.028(3) 0.012(3) 0.007(2) 0.007(3)
C115 0.019(2) 0.033(3) 0.028(3) 0.003(2) 0.010(2) 0.001(2)
C116 0.010(2) 0.037(3) 0.029(3) 0.000(2) 0.003(2) -0.006(2)
C117 0.035(4) 0.053(4) 0.046(4) -0.021(3) 0.007(3) -0.014(3)

loop_
_atom_type_symbol
_atom_type_description
_atom_type_scat_dispersion_real
_atom_type_scat_dispersion_imag
_atom_type_scat_source
C C 0.0181 0.0091 'International Tables Vol C Tables 4.2.6.8 and 6.1.1.4'
H H 0.0000 0.0000 'International Tables Vol C Tables 4.2.6.8 and 6.1.1.4'
N N 0.0311 0.0180 'International Tables Vol C Tables 4.2.6.8 and 6.1.1.4'
S S 0.3331 0.5567 'International Tables Vol C Tables 4.2.6.8 and 6.1.1.4'
U U -4.3638 13.4090 'International Tables Vol C Tables 4.2.6.8 and 6.1.1.4'

loop_
_geom_angle_atom_site_label_1
_geom_angle_atom_site_label_2
_geom_angle_atom_site_label_3
_geom_angle
N33 U4 N38 140.64(14)
N33 U4 N23 141.09(14)
N38 U4 N23 78.20(13)
N33 U4 N22 72.96(15)
N38 U4 N22 132.73(13)
N23 U4 N22 79.17(13)
N33 U4 N39 73.26(16)
N38 U4 N39 75.50(14)
N23 U4 N39 131.51(13)
N22 U4 N39 146.09(14)
N33 U4 N21 74.02(14)
N38 U4 N21 75.11(12)
N23 U4 N21 135.02(13)
N22 U4 N21 93.25(13)
N39 U4 N21 74.69(13)
N33 U4 N19 111.10(15)
N38 U4 N19 77.54(12)
N23 U4 N19 67.28(12)
N22 U4 N19 128.79(13)
N39 U4 N19 67.69(13)
N21 U4 N19 137.79(12)
N33 U4 N20 115.62(15)
N38 U4 N20 67.93(12)
N23 U4 N20 75.37(12)
N22 U4 N20 66.43(12)
N39 U4 N20 128.00(13)
N21 U4 N20 61.28(12)
N19 U4 N20 133.24(11)
N33 U4 N18 71.84(15)
N38 U4 N18 136.74(12)
N23 U4 N18 74.61(13)
N22 U4 N18 73.58(12)
N39 U4 N18 98.50(14)
N21 U4 N18 145.68(12)
N19 U4 N18 61.18(12)
N20 U4 N18 133.45(12)
C53 N18 C54 117.9(4)
C53 N18 U4 121.6(3)
C54 N18 U4 120.2(3)
C49 N19 C50 118.1(4)
C49 N19 U4 119.8(3)
C50 N19 U4 120.9(3)
C60 N20 C62 117.9(4)
C60 N20 U4 120.9(3)
C62 N20 U4 120.8(3)
C67 N21 C63 117.1(4)
C67 N21 U4 120.9(3)
C63 N21 U4 120.9(3)
C69 N22 U4 159.4(4)
C68 N23 U4 156.2(3)
C93 N33 U4 159.8(4)
C123 N38 U4 162.8(3)
C124 N39 U4 176.8(4)
C49 C48 C52 119.4(5)
N19 C49 C48 122.7(5)
N19 C50 C51 121.8(5)
N19 C50 C53 116.5(5)
C51 C50 C53 121.6(5)
C52 C51 C50 118.8(5)
C51 C52 C48 119.1(5)
N18 C53 C57 122.1(5)
N18 C53 C50 116.2(5)
C57 C53 C50 121.5(6)
N18 C54 C55 122.2(5)
C56 C55 C54 119.1(5)
C55 C56 C57 118.9(5)
C56 C57 C53 119.7(6)
C61 C58 C59 118.3(4)
C60 C59 C58 118.4(5)
N20 C60 C59 124.0(5)
C58 C61 C62 120.4(5)
N20 C62 C61 121.0(5)
N20 C62 C63 116.4(4)
C61 C62 C63 122.6(5)
N21 C63 C64 121.6(4)
N21 C63 C62 116.4(5)
C64 C63 C62 121.8(5)
C65 C64 C63 120.1(5)
C64 C65 C66 118.7(5)
C67 C66 C65 118.5(5)
N21 C67 C66 123.8(5)
N23 C68 S10 178.7(5)
N22 C69 S11 179.5(5)
N33 C93 S17 178.0(5)
N38 C123 S21 179.2(4)
N39 C124 S22 179.9(5)
C112 N36 C115 108.3(4)
C112 N36 C116 108.7(4)
C115 N36 C116 111.1(4)
C112 N36 C111 110.3(4)
C115 N36 C111 109.3(4)
C116 N36 C111 109.1(4)
C110 C111 N36 115.2(4)
C113 C112 N36 116.1(4)
C114 C115 N36 114.3(4)
C117 C116 N36 115.7(4)

loop_
_geom_bond_atom_site_label_1
_geom_bond_atom_site_label_2
_geom_bond_distance
U4 N33 2.391(4)
U4 N38 2.430(4)
U4 N23 2.428(4)
U4 N22 2.430(4)
U4 N39 2.432(4)
U4 N21 2.625(4)
U4 N19 2.633(4)
U4 N20 2.637(4)
U4 N18 2.646(4)
S10 C68 1.624(5)
S11 C69 1.614(5)
S17 C93 1.615(5)
S21 C123 1.619(5)
S22 C124 1.618(5)
N18 C53 1.345(7)
N18 C54 1.345(6)
N19 C49 1.346(6)
N19 C50 1.357(7)
N20 C60 1.341(6)
N20 C62 1.365(6)
N21 C67 1.354(6)
N21 C63 1.356(7)
N22 C69 1.179(6)
N23 C68 1.161(7)
N33 C93 1.162(7)
N38 C123 1.161(6)
N39 C124 1.166(6)
C48 C49 1.381(8)
C48 C52 1.382(9)
C50 C51 1.405(8)
C50 C53 1.485(7)
C51 C52 1.382(8)
C53 C57 1.385(9)
C54 C55 1.397(8)
C55 C56 1.366(9)
C56 C57 1.374(9)
C58 C61 1.383(8)
C58 C59 1.400(8)
C59 C60 1.378(7)
C61 C62 1.392(7)
C62 C63 1.471(7)
C63 C64 1.391(9)
C64 C65 1.374(8)
C65 C66 1.388(8)
C66 C67 1.373(8)
N36 C112 1.513(6)
N36 C115 1.521(6)
N36 C116 1.523(6)
N36 C111 1.530(6)
C110 C111 1.504(8)
C112 C113 1.511(7)
C114 C115 1.519(7)
C116 C117 1.488(9)

loop_
_geom_hbond_atom_site_label_D
_geom_hbond_atom_site_label_H
_geom_hbond_atom_site_label_A
_geom_hbond_distance_DH
_geom_hbond_distance_HA
_geom_hbond_distance_DA
_geom_hbond_angle_DHA
_geom_hbond_site_symmetry_A
C48 H48 S10 0.95 2.82 3.720(6) 157.6 3_665
C49 H49 N38 0.95 2.49 3.068(7) 119.2 .
C54 H54 N22 0.95 2.56 3.032(6) 110.7 .
C54 H54 N33 0.95 2.58 3.058(7) 111.6 .
C55 H55 S10 0.95 2.95 3.875(5) 164.3 3_765
C57 H57 S11 0.95 2.83 3.591(6) 137.7 3_765
C60 H60 S17 0.95 2.99 3.685(5) 131.3 2_755
C60 H60 N23 0.95 2.44 3.022(7) 119.6 .
C61 H61 S11 0.95 2.94 3.874(6) 169.4 3_766
C64 H64 S11 0.95 2.85 3.796(6) 171.6 3_766
C67 H67 N33 0.95 2.59 3.124(7) 115.8 .
C110 H11B S21 0.98 2.86 3.735(6) 149.8 3_666
C111 H11E S11 0.99 2.84 3.817(5) 168.2 1_455
C112 H11G S22 0.99 3.01 3.865(6) 145.6 .
C114 H11K S10 0.98 3.02 3.674(6) 125.1 3_665
C114 H11M S11 0.98 2.98 3.677(6) 129.4 1_455
C116 H11P S10 0.99 2.96 3.935(6) 168.9 2_645
C116 H11P S17 0.99 3.00 3.577(5) 118.3 1_455

loop_
_geom_torsion_atom_site_label_1
_geom_torsion_atom_site_label_2
_geom_torsion_atom_site_label_3
_geom_torsion_atom_site_label_4
_geom_torsion
C50 N19 C49 C48 -1.6(7)
U4 N19 C49 C48 166.1(3)
C52 C48 C49 N19 0.0(7)
C49 N19 C50 C51 2.3(6)
U4 N19 C50 C51 -165.2(3)
C49 N19 C50 C53 -174.6(4)
U4 N19 C50 C53 17.9(5)
N19 C50 C51 C52 -1.6(7)
C53 C50 C51 C52 175.2(4)
C50 C51 C52 C48 0.0(7)
C49 C48 C52 C51 0.8(7)
C54 N18 C53 C57 -1.6(7)
U4 N18 C53 C57 172.2(4)
C54 N18 C53 C50 174.1(4)
U4 N18 C53 C50 -12.1(5)
N19 C50 C53 N18 -3.7(6)
C51 C50 C53 N18 179.3(4)
N19 C50 C53 C57 172.0(5)
C51 C50 C53 C57 -4.9(7)
C53 N18 C54 C55 1.8(7)
U4 N18 C54 C55 -172.1(4)
N18 C54 C55 C56 -0.4(8)
C54 C55 C56 C57 -1.1(9)
C55 C56 C57 C53 1.2(10)
N18 C53 C57 C56 0.1(9)
C50 C53 C57 C56 -175.4(5)
C61 C58 C59 C60 1.8(7)
C62 N20 C60 C59 -1.6(7)
U4 N20 C60 C59 170.8(4)
C58 C59 C60 N20 -0.7(7)
C59 C58 C61 C62 -0.6(7)
C60 N20 C62 C61 2.8(6)
U4 N20 C62 C61 -169.6(3)
C60 N20 C62 C63 -174.3(4)
U4 N20 C62 C63 13.3(5)
C58 C61 C62 N20 -1.8(7)
C58 C61 C62 C63 175.2(5)
C67 N21 C63 C64 -3.8(7)
U4 N21 C63 C64 164.6(4)
C67 N21 C63 C62 172.5(4)
U4 N21 C63 C62 -19.1(6)
N20 C62 C63 N21 3.7(6)
C61 C62 C63 N21 -173.4(4)
N20 C62 C63 C64 180.0(4)
C61 C62 C63 C64 2.9(7)
N21 C63 C64 C65 3.7(8)
C62 C63 C64 C65 -172.4(5)
C63 C64 C65 C66 -0.6(8)
C64 C65 C66 C67 -2.2(7)
C63 N21 C67 C66 0.9(7)
U4 N21 C67 C66 -167.5(4)
C65 C66 C67 N21 2.1(8)
C112 N36 C111 C110 -56.0(6)
C115 N36 C111 C110 -174.9(4)
C116 N36 C111 C110 63.4(6)
C115 N36 C112 C113 63.7(6)
C116 N36 C112 C113 -175.5(5)
C111 N36 C112 C113 -55.9(6)
C112 N36 C115 C114 175.0(5)
C116 N36 C115 C114 55.7(6)
C111 N36 C115 C114 -64.8(6)
C112 N36 C116 C117 -69.3(6)
C115 N36 C116 C117 49.8(6)
C111 N36 C116 C117 170.3(5)
